data_4064382
loop_
_publ_author_name
'Tan, Xing'
'Li, Bin'
'Xu, Shansheng'
'Song, Haibin'
'Wang, Baiquan'

_publ_section_title
;
 Trinuclear and Tetranuclear Ruthenium Carbonyl Clusters Derived from
 Indenylphosphines: Cleavage of C&#x2212;H and C&#x2212;P Bonds
;
_journal_issue 8
_journal_name_full Organometallics
_journal_page_first 2308
_journal_paper_doi 10.1021/om200072g
_journal_volume 30
_journal_year 2011
_chemical_formula_sum 'C26 H11 O11 P Ru4'
_chemical_formula_weight 934.60
_chemical_name_systematic
; 
 ? 
;
_space_group_IT_number 2
_symmetry_cell_setting triclinic
_symmetry_space_group_name_Hall '-P 1'
_symmetry_space_group_name_H-M 'P -1'
_atom_sites_solution_hydrogens geom
_atom_sites_solution_primary direct
_atom_sites_solution_secondary difmap
_audit_creation_method SHELXL-97
_cell_angle_alpha 102.577(6)
_cell_angle_beta 97.249(7)
_cell_angle_gamma 108.782(5)
_cell_formula_units_Z 2
_cell_length_a 9.612(5)
_cell_length_b 11.728(6)
_cell_length_c 15.382(7)
_cell_measurement_reflns_used 5067
_cell_measurement_temperature 113(2)
_cell_measurement_theta_max 28.0
_cell_measurement_theta_min 1.4
_cell_volume 1565.7(13)
_computing_cell_refinement crystalclear
_computing_data_collection crystalclear
_computing_data_reduction crystalclear
_computing_molecular_graphics 'Bruker SHELXTL'
_computing_publication_material 'Bruker SHELXTL'
_computing_structure_refinement 'SHELXL-97 (Sheldrick, 1997)'
_computing_structure_solution 'SHELXS-97 (Sheldrick, 1990)'
_diffrn_ambient_temperature 113(2)
_diffrn_detector_area_resol_mean 28.5714
_diffrn_measured_fraction_theta_full 0.996
_diffrn_measured_fraction_theta_max 0.996
_diffrn_measurement_device_type 'Rigaku Saturn CCD'
_diffrn_measurement_method '\w scans'
_diffrn_radiation_monochromator multilayer
_diffrn_radiation_source 'rotating anode'
_diffrn_radiation_type MoK\a
_diffrn_radiation_wavelength 0.71073
_diffrn_reflns_av_R_equivalents 0.0000
_diffrn_reflns_av_sigmaI/netI 0.0541
_diffrn_reflns_limit_h_max 12
_diffrn_reflns_limit_h_min -12
_diffrn_reflns_limit_k_max 15
_diffrn_reflns_limit_k_min -15
_diffrn_reflns_limit_l_max 20
_diffrn_reflns_limit_l_min 0
_diffrn_reflns_number 7465
_diffrn_reflns_theta_full 27.92
_diffrn_reflns_theta_max 27.92
_diffrn_reflns_theta_min 1.91
_diffrn_standards_decay_% 0
_diffrn_standards_interval_count 0
_diffrn_standards_interval_time 0
_diffrn_standards_number 0
_exptl_absorpt_coefficient_mu 1.997
_exptl_absorpt_correction_T_max 0.7406
_exptl_absorpt_correction_T_min 0.6677
_exptl_absorpt_correction_type multi-scan
_exptl_absorpt_process_details crystalclear
_exptl_crystal_colour red
_exptl_crystal_density_diffrn 1.982
_exptl_crystal_density_method 'not measured'
_exptl_crystal_description Prism
_exptl_crystal_F_000 892
_exptl_crystal_size_max 0.22
_exptl_crystal_size_mid 0.18
_exptl_crystal_size_min 0.16
_platon_squeeze_details ' '
_refine_diff_density_max 0.775
_refine_diff_density_min -0.856
_refine_diff_density_rms 0.126
_refine_ls_extinction_method none
_refine_ls_goodness_of_fit_ref 1.027
_refine_ls_hydrogen_treatment constr
_refine_ls_matrix_type full
_refine_ls_number_parameters 379
_refine_ls_number_reflns 7465
_refine_ls_number_restraints 0
_refine_ls_restrained_S_all 1.027
_refine_ls_R_factor_all 0.0310
_refine_ls_R_factor_gt 0.0250
_refine_ls_shift/su_max 0.001
_refine_ls_shift/su_mean 0.000
_refine_ls_structure_factor_coef Fsqd
_refine_ls_weighting_details 'calc w=1/[\s^2^(Fo^2^)+(0.0197P)^2^+0.0000P] where P=(Fo^2^+2Fc^2^)/3'
_refine_ls_weighting_scheme calc
_refine_ls_wR_factor_gt 0.0629
_refine_ls_wR_factor_ref 0.0641
_reflns_number_gt 5874
_reflns_number_total 7465
_reflns_threshold_expression >2sigma(I)
_cod_data_source_file om200072g_si_001.cif
_cod_data_source_block m100314a
_cod_depositor_comments
;
The following automatic conversions were performed:

'_symmetry_cell_setting' value 'Triclinic' changed to 'triclinic'
according to /home/saulius/struct/CIF-dictionaries/cif_core.dic
dictionary named 'cif_core.dic' version 2.4.1 from 2010-06-29.

Automatic conversion script
Id: cif_fix_values 1715 2011-07-08 13:25:40Z adriana 
;
_cod_original_cell_volume 1565.7(14)
_cod_original_sg_symbol_H-M P-1
_cod_database_code 4064382

loop_
_symmetry_equiv_pos_as_xyz
'x, y, z'
'-x, -y, -z'

loop_
_atom_site_label
_atom_site_type_symbol
_atom_site_fract_x
_atom_site_fract_y
_atom_site_fract_z
_atom_site_U_iso_or_equiv
_atom_site_adp_type
_atom_site_occupancy
_atom_site_symmetry_multiplicity
_atom_site_calc_flag
_atom_site_refinement_flags
Ru1 Ru 0.33647(3) 0.32215(2) 0.113460(16) 0.01209(6) Uani 1 1 d .
Ru2 Ru 0.51007(3) 0.47006(2) 0.281508(17) 0.01289(6) Uani 1 1 d .
Ru3 Ru 0.24117(3) 0.44761(2) 0.332691(17) 0.01354(6) Uani 1 1 d .
Ru4 Ru 0.06562(3) 0.35825(2) 0.153050(17) 0.01330(6) Uani 1 1 d .
P1 P 0.31005(9) 0.51236(8) 0.19980(5) 0.01336(17) Uani 1 1 d .
O1 O 0.3202(3) 0.0607(2) 0.01977(17) 0.0278(6) Uani 1 1 d .
O2 O 0.3478(2) 0.3827(2) -0.06682(15) 0.0211(5) Uani 1 1 d .
O3 O 0.6711(2) 0.3926(2) 0.13282(15) 0.0221(5) Uani 1 1 d .
O4 O 0.7528(3) 0.7254(2) 0.31126(19) 0.0373(7) Uani 1 1 d .
O5 O 0.7304(3) 0.4001(2) 0.40045(15) 0.0239(5) Uani 1 1 d .
O6 O 0.5123(2) 0.6246(2) 0.47871(15) 0.0208(5) Uani 1 1 d .
O7 O 0.1297(3) 0.3099(3) 0.47128(18) 0.0415(7) Uani 1 1 d .
O8 O 0.0808(3) 0.6263(3) 0.3856(2) 0.0453(8) Uani 1 1 d .
O9 O -0.2015(3) 0.2525(2) 0.23556(18) 0.0308(6) Uani 1 1 d .
O10 O -0.0643(3) 0.1640(2) -0.03117(16) 0.0287(6) Uani 1 1 d .
O11 O -0.0378(3) 0.5604(2) 0.09766(17) 0.0270(6) Uani 1 1 d .
C1 C 0.3241(3) 0.1588(3) 0.0552(2) 0.0158(7) Uani 1 1 d .
C2 C 0.3444(3) 0.3592(3) 0.0007(2) 0.0156(7) Uani 1 1 d .
C3 C 0.5652(3) 0.3909(3) 0.1587(2) 0.0140(6) Uani 1 1 d .
C4 C 0.6637(4) 0.6297(3) 0.2985(2) 0.0207(7) Uani 1 1 d .
C5 C 0.6472(3) 0.4233(3) 0.3553(2) 0.0151(7) Uani 1 1 d .
C6 C 0.4433(4) 0.5511(3) 0.4104(2) 0.0183(7) Uani 1 1 d .
C7 C 0.1685(4) 0.3613(3) 0.4194(2) 0.0228(8) Uani 1 1 d .
C8 C 0.1424(4) 0.5587(3) 0.3665(2) 0.0284(8) Uani 1 1 d .
C9 C -0.1050(4) 0.2935(3) 0.2052(2) 0.0207(7) Uani 1 1 d .
C10 C -0.0129(3) 0.2382(3) 0.0366(2) 0.0214(7) Uani 1 1 d .
C11 C -0.0035(3) 0.4837(3) 0.1163(2) 0.0219(7) Uani 1 1 d .
C12 C 0.1714(3) 0.2538(3) 0.2124(2) 0.0138(6) Uani 1 1 d .
C13 C 0.3261(3) 0.2960(3) 0.2578(2) 0.0135(6) Uani 1 1 d .
C14 C 0.3548(3) 0.1921(3) 0.2930(2) 0.0151(6) Uani 1 1 d .
H14A H 0.4340 0.1686 0.2670 0.018 Uiso 1 1 calc R
H14B H 0.3856 0.2184 0.3604 0.018 Uiso 1 1 calc R
C15 C 0.2051(3) 0.0845(3) 0.2612(2) 0.0161(7) Uani 1 1 d .
C16 C 0.1652(4) -0.0329(3) 0.2743(2) 0.0204(7) Uani 1 1 d .
H16 H 0.2367 -0.0567 0.3071 0.024 Uiso 1 1 calc R
C17 C 0.0188(4) -0.1160(3) 0.2390(2) 0.0269(8) Uani 1 1 d .
H17 H -0.0097 -0.1986 0.2456 0.032 Uiso 1 1 calc R
C18 C -0.0869(4) -0.0789(3) 0.1938(2) 0.0249(8) Uani 1 1 d .
H18 H -0.1878 -0.1359 0.1720 0.030 Uiso 1 1 calc R
C19 C -0.0483(3) 0.0385(3) 0.1801(2) 0.0194(7) Uani 1 1 d .
H19 H -0.1203 0.0620 0.1475 0.023 Uiso 1 1 calc R
C20 C 0.0997(3) 0.1222(3) 0.2153(2) 0.0171(7) Uani 1 1 d .
C21 C 0.3607(3) 0.6656(3) 0.1802(2) 0.0139(6) Uani 1 1 d .
C22 C 0.4328(4) 0.7713(3) 0.2524(2) 0.0226(8) Uani 1 1 d .
H22 H 0.4476 0.7638 0.3128 0.027 Uiso 1 1 calc R
C23 C 0.4840(4) 0.8890(3) 0.2368(2) 0.0271(8) Uani 1 1 d .
H23 H 0.5323 0.9618 0.2867 0.033 Uiso 1 1 calc R
C24 C 0.4645(4) 0.8998(3) 0.1488(2) 0.0246(8) Uani 1 1 d .
H24 H 0.5022 0.9796 0.1378 0.030 Uiso 1 1 calc R
C25 C 0.3910(4) 0.7954(3) 0.0777(2) 0.0219(7) Uani 1 1 d .
H25 H 0.3751 0.8033 0.0175 0.026 Uiso 1 1 calc R
C26 C 0.3393(3) 0.6778(3) 0.0924(2) 0.0187(7) Uani 1 1 d .
H26 H 0.2891 0.6056 0.0423 0.022 Uiso 1 1 calc R

loop_
_atom_site_aniso_label
_atom_site_aniso_U_11
_atom_site_aniso_U_22
_atom_site_aniso_U_33
_atom_site_aniso_U_23
_atom_site_aniso_U_13
_atom_site_aniso_U_12
Ru1 0.01134(13) 0.01469(13) 0.01177(12) 0.00498(10) 0.00287(9) 0.00564(10)
Ru2 0.01067(13) 0.01438(13) 0.01355(13) 0.00554(10) 0.00128(10) 0.00381(10)
Ru3 0.01345(13) 0.01601(14) 0.01184(13) 0.00420(10) 0.00342(10) 0.00570(10)
Ru4 0.01055(13) 0.01690(14) 0.01350(13) 0.00460(10) 0.00238(10) 0.00612(10)
P1 0.0131(4) 0.0149(4) 0.0133(4) 0.0050(3) 0.0026(3) 0.0061(3)
O1 0.0350(15) 0.0166(13) 0.0305(14) 0.0085(11) 0.0046(12) 0.0070(11)
O2 0.0287(13) 0.0255(13) 0.0151(12) 0.0088(10) 0.0097(10) 0.0137(11)
O3 0.0144(12) 0.0337(14) 0.0201(12) 0.0107(11) 0.0030(10) 0.0094(11)
O4 0.0271(15) 0.0256(15) 0.0548(19) 0.0171(13) 0.0099(13) -0.0007(12)
O5 0.0260(13) 0.0307(14) 0.0171(12) 0.0054(11) -0.0001(10) 0.0155(11)
O6 0.0216(13) 0.0191(12) 0.0195(12) 0.0033(10) 0.0027(10) 0.0064(10)
O7 0.0515(18) 0.0431(17) 0.0333(16) 0.0218(14) 0.0226(14) 0.0090(14)
O8 0.0495(18) 0.0527(19) 0.0508(19) 0.0046(15) 0.0222(15) 0.0426(16)
O9 0.0267(14) 0.0372(16) 0.0414(16) 0.0200(13) 0.0218(12) 0.0170(12)
O10 0.0235(14) 0.0369(16) 0.0178(13) -0.0035(12) 0.0032(11) 0.0083(12)
O11 0.0208(13) 0.0288(14) 0.0371(15) 0.0141(12) 0.0046(11) 0.0138(11)
C1 0.0140(16) 0.0235(18) 0.0132(16) 0.0071(14) 0.0068(12) 0.0083(14)
C2 0.0112(16) 0.0147(16) 0.0202(17) 0.0028(13) 0.0030(13) 0.0051(13)
C3 0.0126(16) 0.0179(16) 0.0131(15) 0.0049(13) 0.0019(12) 0.0078(13)
C4 0.0158(17) 0.0249(19) 0.0255(19) 0.0125(15) 0.0054(14) 0.0086(15)
C5 0.0174(16) 0.0155(16) 0.0137(16) 0.0012(13) 0.0089(13) 0.0075(13)
C6 0.0197(17) 0.0165(17) 0.0178(17) 0.0099(14) 0.0005(14) 0.0032(14)
C7 0.0255(19) 0.0212(19) 0.0244(19) 0.0031(15) 0.0141(15) 0.0106(15)
C8 0.025(2) 0.033(2) 0.0237(19) 0.0091(17) 0.0005(15) 0.0078(17)
C9 0.0191(18) 0.0263(19) 0.0248(18) 0.0094(15) 0.0077(14) 0.0160(15)
C10 0.0156(17) 0.0267(19) 0.0236(19) 0.0130(16) 0.0022(14) 0.0065(15)
C11 0.0107(16) 0.0206(18) 0.030(2) 0.0088(15) -0.0015(14) 0.0004(14)
C12 0.0155(16) 0.0155(16) 0.0117(15) 0.0060(13) 0.0027(12) 0.0060(13)
C13 0.0143(16) 0.0126(16) 0.0125(15) 0.0041(12) 0.0012(12) 0.0035(13)
C14 0.0167(16) 0.0150(16) 0.0169(16) 0.0052(13) 0.0061(13) 0.0085(13)
C15 0.0172(17) 0.0161(16) 0.0150(16) 0.0043(13) 0.0063(13) 0.0050(13)
C16 0.0271(19) 0.0204(18) 0.0177(17) 0.0062(14) 0.0089(14) 0.0119(15)
C17 0.031(2) 0.0167(18) 0.036(2) 0.0113(16) 0.0150(17) 0.0073(16)
C18 0.0193(18) 0.0168(18) 0.030(2) 0.0029(15) 0.0024(15) -0.0018(14)
C19 0.0159(17) 0.0187(17) 0.0195(17) 0.0019(14) 0.0042(13) 0.0030(14)
C20 0.0175(17) 0.0140(16) 0.0186(16) 0.0064(13) 0.0036(13) 0.0028(13)
C21 0.0116(15) 0.0169(16) 0.0168(16) 0.0057(13) 0.0054(12) 0.0085(13)
C22 0.031(2) 0.0216(18) 0.0146(17) 0.0033(14) -0.0002(14) 0.0125(16)
C23 0.034(2) 0.0128(17) 0.0245(19) -0.0007(15) -0.0066(16) 0.0037(15)
C24 0.0250(19) 0.0174(18) 0.035(2) 0.0092(16) 0.0094(16) 0.0107(15)
C25 0.0210(18) 0.0270(19) 0.0248(19) 0.0156(16) 0.0078(14) 0.0114(15)
C26 0.0158(17) 0.0191(18) 0.0209(17) 0.0074(14) 0.0005(13) 0.0058(14)

loop_
_atom_type_symbol
_atom_type_description
_atom_type_scat_dispersion_real
_atom_type_scat_dispersion_imag
_atom_type_scat_source
C C 0.0033 0.0016 'International Tables Vol C Tables 4.2.6.8 and 6.1.1.4'
H H 0.0000 0.0000 'International Tables Vol C Tables 4.2.6.8 and 6.1.1.4'
O O 0.0106 0.0060 'International Tables Vol C Tables 4.2.6.8 and 6.1.1.4'
P P 0.1023 0.0942 'International Tables Vol C Tables 4.2.6.8 and 6.1.1.4'
Ru Ru -1.2594 0.8363 'International Tables Vol C Tables 4.2.6.8 and 6.1.1.4'

loop_
_geom_angle_atom_site_label_1
_geom_angle_atom_site_label_2
_geom_angle_atom_site_label_3
_geom_angle
C2 Ru1 C1 88.03(13)
C2 Ru1 C3 94.52(12)
C1 Ru1 C3 94.99(13)
C2 Ru1 C13 174.38(12)
C1 Ru1 C13 97.57(12)
C3 Ru1 C13 85.50(11)
C2 Ru1 C12 144.21(12)
C1 Ru1 C12 94.13(12)
C3 Ru1 C12 120.76(11)
C13 Ru1 C12 35.27(10)
C2 Ru1 P1 99.08(10)
C1 Ru1 P1 168.82(9)
C3 Ru1 P1 93.05(9)
C13 Ru1 P1 75.32(8)
C12 Ru1 P1 75.05(8)
C2 Ru1 Ru2 127.15(10)
C1 Ru1 Ru2 126.63(9)
C3 Ru1 Ru2 49.96(8)
C13 Ru1 Ru2 49.26(8)
C12 Ru1 Ru2 78.80(8)
P1 Ru1 Ru2 54.85(3)
C2 Ru1 Ru4 102.67(9)
C1 Ru1 Ru4 118.32(9)
C3 Ru1 Ru4 142.57(9)
C13 Ru1 Ru4 74.28(7)
C12 Ru1 Ru4 45.73(7)
P1 Ru1 Ru4 51.81(2)
Ru2 Ru1 Ru4 94.02(3)
C4 Ru2 C5 90.08(14)
C4 Ru2 C3 92.40(13)
C5 Ru2 C3 92.90(12)
C4 Ru2 C13 175.76(13)
C5 Ru2 C13 94.12(13)
C3 Ru2 C13 88.01(12)
C4 Ru2 C6 89.02(13)
C5 Ru2 C6 88.27(12)
C3 Ru2 C6 178.15(11)
C13 Ru2 C6 90.48(12)
C4 Ru2 P1 96.65(11)
C5 Ru2 P1 171.42(9)
C3 Ru2 P1 92.13(9)
C13 Ru2 P1 79.12(9)
C6 Ru2 P1 86.54(9)
C4 Ru2 Ru3 122.05(10)
C5 Ru2 Ru3 116.04(10)
C3 Ru2 Ru3 132.72(8)
C13 Ru2 Ru3 55.30(8)
C6 Ru2 Ru3 45.43(8)
P1 Ru2 Ru3 55.72(4)
C4 Ru2 Ru1 122.99(10)
C5 Ru2 Ru1 123.98(9)
C3 Ru2 Ru1 47.57(8)
C13 Ru2 Ru1 54.75(8)
C6 Ru2 Ru1 130.59(9)
P1 Ru2 Ru1 56.03(3)
Ru3 Ru2 Ru1 85.28(3)
C8 Ru3 C7 90.59(15)
C8 Ru3 C6 98.48(15)
C7 Ru3 C6 95.99(14)
C8 Ru3 C13 166.60(13)
C7 Ru3 C13 95.38(13)
C6 Ru3 C13 92.84(12)
C8 Ru3 P1 96.87(12)
C7 Ru3 P1 167.63(10)
C6 Ru3 P1 92.67(10)
C13 Ru3 P1 75.34(8)
C8 Ru3 C12 132.92(13)
C7 Ru3 C12 92.79(13)
C6 Ru3 C12 127.72(12)
C13 Ru3 C12 34.95(10)
P1 Ru3 C12 74.91(8)
C8 Ru3 Ru2 134.46(12)
C7 Ru3 Ru2 124.51(10)
C6 Ru3 Ru2 54.44(10)
C13 Ru3 Ru2 49.25(7)
P1 Ru3 Ru2 55.08(2)
C12 Ru3 Ru2 78.53(7)
C8 Ru3 Ru4 91.42(11)
C7 Ru3 Ru4 117.47(11)
C6 Ru3 Ru4 145.04(9)
C13 Ru3 Ru4 75.18(8)
P1 Ru3 Ru4 52.72(4)
C12 Ru3 Ru4 46.37(7)
Ru2 Ru3 Ru4 95.42(3)
C10 Ru4 C9 96.30(14)
C10 Ru4 C11 94.69(15)
C9 Ru4 C11 94.05(14)
C10 Ru4 C12 95.66(13)
C9 Ru4 C12 89.31(13)
C11 Ru4 C12 168.70(12)
C10 Ru4 P1 124.90(10)
C9 Ru4 P1 138.52(11)
C11 Ru4 P1 87.72(10)
C12 Ru4 P1 82.64(9)
C10 Ru4 Ru3 152.33(10)
C9 Ru4 Ru3 86.89(11)
C11 Ru4 Ru3 112.55(10)
C12 Ru4 Ru3 56.81(8)
P1 Ru4 Ru3 54.85(2)
C10 Ru4 Ru1 79.76(10)
C9 Ru4 Ru1 143.07(10)
C11 Ru4 Ru1 122.80(10)
C12 Ru4 Ru1 55.06(8)
P1 Ru4 Ru1 54.37(4)
Ru3 Ru4 Ru1 81.31(3)
C21 P1 Ru4 124.46(10)
C21 P1 Ru2 115.84(10)
Ru4 P1 Ru2 119.69(5)
C21 P1 Ru3 129.69(10)
Ru4 P1 Ru3 72.43(3)
Ru2 P1 Ru3 69.20(4)
C21 P1 Ru1 129.67(11)
Ru4 P1 Ru1 73.81(4)
Ru2 P1 Ru1 69.12(3)
Ru3 P1 Ru1 99.77(4)
O1 C1 Ru1 178.3(3)
O2 C2 Ru1 178.8(3)
O3 C3 Ru1 140.2(3)
O3 C3 Ru2 137.3(2)
Ru1 C3 Ru2 82.47(11)
O4 C4 Ru2 177.5(3)
O5 C5 Ru2 177.6(3)
O6 C6 Ru3 146.9(3)
O6 C6 Ru2 132.6(3)
Ru3 C6 Ru2 80.13(12)
O7 C7 Ru3 177.9(3)
O8 C8 Ru3 178.8(3)
O9 C9 Ru4 177.3(3)
O10 C10 Ru4 177.1(3)
O11 C11 Ru4 176.8(3)
C13 C12 C20 107.1(3)
C13 C12 Ru4 126.5(2)
C20 C12 Ru4 126.4(2)
C13 C12 Ru1 68.86(17)
C20 C12 Ru1 125.8(2)
Ru4 C12 Ru1 79.21(10)
C13 C12 Ru3 68.70(17)
C20 C12 Ru3 129.3(2)
Ru4 C12 Ru3 76.82(10)
Ru1 C12 Ru3 100.58(11)
C12 C13 C14 109.4(3)
C12 C13 Ru2 132.0(2)
C14 C13 Ru2 118.6(2)
C12 C13 Ru1 75.87(18)
C14 C13 Ru1 126.4(2)
Ru2 C13 Ru1 75.98(10)
C12 C13 Ru3 76.34(18)
C14 C13 Ru3 126.9(2)
Ru2 C13 Ru3 75.44(10)
Ru1 C13 Ru3 106.47(12)
C15 C14 C13 104.0(2)
C15 C14 H14A 111.0
C13 C14 H14A 111.0
C15 C14 H14B 111.0
C13 C14 H14B 111.0
H14A C14 H14B 109.0
C16 C15 C20 121.2(3)
C16 C15 C14 129.4(3)
C20 C15 C14 109.3(3)
C15 C16 C17 118.8(3)
C15 C16 H16 120.6
C17 C16 H16 120.6
C16 C17 C18 120.3(3)
C16 C17 H17 119.9
C18 C17 H17 119.9
C19 C18 C17 121.4(3)
C19 C18 H18 119.3
C17 C18 H18 119.3
C18 C19 C20 118.3(3)
C18 C19 H19 120.9
C20 C19 H19 120.9
C19 C20 C15 119.9(3)
C19 C20 C12 129.9(3)
C15 C20 C12 110.2(3)
C22 C21 C26 119.4(3)
C22 C21 P1 119.8(2)
C26 C21 P1 120.5(2)
C21 C22 C23 120.1(3)
C21 C22 H22 119.9
C23 C22 H22 119.9
C24 C23 C22 119.9(3)
C24 C23 H23 120.0
C22 C23 H23 120.0
C25 C24 C23 119.8(3)
C25 C24 H24 120.1
C23 C24 H24 120.1
C24 C25 C26 120.8(3)
C24 C25 H25 119.6
C26 C25 H25 119.6
C21 C26 C25 119.9(3)
C21 C26 H26 120.0
C25 C26 H26 120.0

loop_
_geom_bond_atom_site_label_1
_geom_bond_atom_site_label_2
_geom_bond_distance
Ru1 C2 1.882(3)
Ru1 C1 1.888(3)
Ru1 C3 2.049(3)
Ru1 C13 2.316(3)
Ru1 C12 2.408(3)
Ru1 P1 2.4421(13)
Ru1 Ru2 2.7514(10)
Ru1 Ru4 2.8854(14)
Ru2 C4 1.914(3)
Ru2 C5 1.920(3)
Ru2 C3 2.125(3)
Ru2 C13 2.149(3)
Ru2 C6 2.267(3)
Ru2 P1 2.4080(12)
Ru2 Ru3 2.7451(14)
Ru3 C8 1.870(4)
Ru3 C7 1.912(4)
Ru3 C6 1.985(3)
Ru3 C13 2.332(3)
Ru3 P1 2.4264(13)
Ru3 C12 2.432(3)
Ru3 Ru4 2.8293(12)
Ru4 C10 1.907(3)
Ru4 C9 1.925(3)
Ru4 C11 1.955(4)
Ru4 C12 2.103(3)
Ru4 P1 2.3615(13)
P1 C21 1.807(3)
O1 C1 1.147(4)
O2 C2 1.133(4)
O3 C3 1.135(3)
O4 C4 1.129(4)
O5 C5 1.130(4)
O6 C6 1.162(4)
O7 C7 1.132(4)
O8 C8 1.144(4)
O9 C9 1.109(4)
O10 C10 1.134(4)
O11 C11 1.131(4)
C12 C13 1.434(4)
C12 C20 1.487(4)
C13 C14 1.523(4)
C14 C15 1.512(4)
C14 H14A 0.9900
C14 H14B 0.9900
C15 C16 1.372(4)
C15 C20 1.401(4)
C16 C17 1.385(5)
C16 H16 0.9500
C17 C18 1.393(5)
C17 H17 0.9500
C18 C19 1.377(5)
C18 H18 0.9500
C19 C20 1.398(4)
C19 H19 0.9500
C21 C22 1.379(4)
C21 C26 1.386(4)
C22 C23 1.394(5)
C22 H22 0.9500
C23 C24 1.383(5)
C23 H23 0.9500
C24 C25 1.363(4)
C24 H24 0.9500
C25 C26 1.387(4)
C25 H25 0.9500
C26 H26 0.9500

loop_
_geom_torsion_atom_site_label_1
_geom_torsion_atom_site_label_2
_geom_torsion_atom_site_label_3
_geom_torsion_atom_site_label_4
_geom_torsion
C2 Ru1 Ru2 C4 -1.22(17)
C1 Ru1 Ru2 C4 119.41(16)
C3 Ru1 Ru2 C4 58.29(16)
C13 Ru1 Ru2 C4 -175.67(15)
C12 Ru1 Ru2 C4 -153.78(14)
P1 Ru1 Ru2 C4 -74.28(12)
Ru4 Ru1 Ru2 C4 -110.44(12)
C2 Ru1 Ru2 C5 -117.29(16)
C1 Ru1 Ru2 C5 3.34(16)
C3 Ru1 Ru2 C5 -57.77(16)
C13 Ru1 Ru2 C5 68.27(15)
C12 Ru1 Ru2 C5 90.15(14)
P1 Ru1 Ru2 C5 169.65(11)
Ru4 Ru1 Ru2 C5 133.49(11)
C2 Ru1 Ru2 C3 -59.52(16)
C1 Ru1 Ru2 C3 61.11(16)
C13 Ru1 Ru2 C3 126.04(15)
C12 Ru1 Ru2 C3 147.92(14)
P1 Ru1 Ru2 C3 -132.58(12)
Ru4 Ru1 Ru2 C3 -168.74(11)
C2 Ru1 Ru2 C13 174.44(15)
C1 Ru1 Ru2 C13 -64.93(15)
C3 Ru1 Ru2 C13 -126.04(15)
C12 Ru1 Ru2 C13 21.88(13)
P1 Ru1 Ru2 C13 101.38(11)
Ru4 Ru1 Ru2 C13 65.23(10)
C2 Ru1 Ru2 C6 120.74(16)
C1 Ru1 Ru2 C6 -118.63(16)
C3 Ru1 Ru2 C6 -179.74(15)
C13 Ru1 Ru2 C6 -53.70(15)
C12 Ru1 Ru2 C6 -31.82(13)
P1 Ru1 Ru2 C6 47.68(11)
Ru4 Ru1 Ru2 C6 11.52(11)
C2 Ru1 Ru2 P1 73.06(12)
C1 Ru1 Ru2 P1 -166.31(12)
C3 Ru1 Ru2 P1 132.58(12)
C13 Ru1 Ru2 P1 -101.38(11)
C12 Ru1 Ru2 P1 -79.50(8)
Ru4 Ru1 Ru2 P1 -36.16(3)
C2 Ru1 Ru2 Ru3 124.31(12)
C1 Ru1 Ru2 Ru3 -115.06(12)
C3 Ru1 Ru2 Ru3 -176.17(11)
C13 Ru1 Ru2 Ru3 -50.13(10)
C12 Ru1 Ru2 Ru3 -28.25(8)
P1 Ru1 Ru2 Ru3 51.25(3)
Ru4 Ru1 Ru2 Ru3 15.096(14)
C4 Ru2 Ru3 C8 13.57(19)
C5 Ru2 Ru3 C8 121.49(18)
C3 Ru2 Ru3 C8 -116.64(19)
C13 Ru2 Ru3 C8 -162.46(18)
C6 Ru2 Ru3 C8 63.40(19)
P1 Ru2 Ru3 C8 -61.27(15)
Ru1 Ru2 Ru3 C8 -112.79(15)
C4 Ru2 Ru3 C7 -120.21(17)
C5 Ru2 Ru3 C7 -12.29(16)
C3 Ru2 Ru3 C7 109.58(17)
C13 Ru2 Ru3 C7 63.76(16)
C6 Ru2 Ru3 C7 -70.38(17)
P1 Ru2 Ru3 C7 164.95(12)
Ru1 Ru2 Ru3 C7 113.43(13)
C4 Ru2 Ru3 C6 -49.83(16)
C5 Ru2 Ru3 C6 58.09(16)
C3 Ru2 Ru3 C6 179.96(16)
C13 Ru2 Ru3 C6 134.13(15)
P1 Ru2 Ru3 C6 -124.68(12)
Ru1 Ru2 Ru3 C6 -176.19(11)
C4 Ru2 Ru3 C13 176.03(15)
C5 Ru2 Ru3 C13 -76.05(14)
C3 Ru2 Ru3 C13 45.83(15)
C6 Ru2 Ru3 C13 -134.13(15)
P1 Ru2 Ru3 C13 101.19(10)
Ru1 Ru2 Ru3 C13 49.67(10)
C4 Ru2 Ru3 P1 74.84(12)
C5 Ru2 Ru3 P1 -177.23(10)
C3 Ru2 Ru3 P1 -55.36(12)
C13 Ru2 Ru3 P1 -101.19(10)
C6 Ru2 Ru3 P1 124.68(12)
Ru1 Ru2 Ru3 P1 -51.51(4)
C4 Ru2 Ru3 C12 154.33(14)
C5 Ru2 Ru3 C12 -97.75(13)
C3 Ru2 Ru3 C12 24.12(13)
C13 Ru2 Ru3 C12 -21.70(12)
C6 Ru2 Ru3 C12 -155.83(13)
P1 Ru2 Ru3 C12 79.49(8)
Ru1 Ru2 Ru3 C12 27.97(7)
C4 Ru2 Ru3 Ru4 110.92(12)
C5 Ru2 Ru3 Ru4 -141.15(10)
C3 Ru2 Ru3 Ru4 -19.28(11)
C13 Ru2 Ru3 Ru4 -65.11(10)
C6 Ru2 Ru3 Ru4 160.76(11)
P1 Ru2 Ru3 Ru4 36.08(3)
Ru1 Ru2 Ru3 Ru4 -15.434(14)
C8 Ru3 Ru4 C10 -163.0(2)
C7 Ru3 Ru4 C10 -71.6(2)
C6 Ru3 Ru4 C10 90.0(3)
C13 Ru3 Ru4 C10 16.8(2)
P1 Ru3 Ru4 C10 99.4(2)
C12 Ru3 Ru4 C10 -6.4(2)
Ru2 Ru3 Ru4 C10 62.1(2)
C8 Ru3 Ru4 C9 -65.36(15)
C7 Ru3 Ru4 C9 26.04(15)
C6 Ru3 Ru4 C9 -172.39(19)
C13 Ru3 Ru4 C9 114.41(13)
P1 Ru3 Ru4 C9 -162.92(10)
C12 Ru3 Ru4 C9 91.21(14)
Ru2 Ru3 Ru4 C9 159.72(10)
C8 Ru3 Ru4 C11 27.74(16)
C7 Ru3 Ru4 C11 119.14(16)
C6 Ru3 Ru4 C11 -79.3(2)
C13 Ru3 Ru4 C11 -152.48(13)
P1 Ru3 Ru4 C11 -69.81(11)
C12 Ru3 Ru4 C11 -175.68(14)
Ru2 Ru3 Ru4 C11 -107.18(11)
C8 Ru3 Ru4 C12 -156.58(15)
C7 Ru3 Ru4 C12 -65.18(15)
C6 Ru3 Ru4 C12 96.40(19)
C13 Ru3 Ru4 C12 23.20(13)
P1 Ru3 Ru4 C12 105.87(11)
Ru2 Ru3 Ru4 C12 68.51(10)
C8 Ru3 Ru4 P1 97.55(12)
C7 Ru3 Ru4 P1 -171.05(11)
C6 Ru3 Ru4 P1 -9.47(17)
C13 Ru3 Ru4 P1 -82.67(9)
C12 Ru3 Ru4 P1 -105.87(11)
Ru2 Ru3 Ru4 P1 -37.36(3)
C8 Ru3 Ru4 Ru1 149.74(11)
C7 Ru3 Ru4 Ru1 -118.86(12)
C6 Ru3 Ru4 Ru1 42.72(17)
C13 Ru3 Ru4 Ru1 -30.48(8)
P1 Ru3 Ru4 Ru1 52.19(4)
C12 Ru3 Ru4 Ru1 -53.68(10)
Ru2 Ru3 Ru4 Ru1 14.824(14)
C2 Ru1 Ru4 C10 55.99(14)
C1 Ru1 Ru4 C10 -38.66(15)
C3 Ru1 Ru4 C10 171.26(18)
C13 Ru1 Ru4 C10 -128.87(13)
C12 Ru1 Ru4 C10 -104.39(15)
P1 Ru1 Ru4 C10 147.65(11)
Ru2 Ru1 Ru4 C10 -174.49(10)
C2 Ru1 Ru4 C9 142.85(19)
C1 Ru1 Ru4 C9 48.2(2)
C3 Ru1 Ru4 C9 -101.9(2)
C13 Ru1 Ru4 C9 -42.01(18)
C12 Ru1 Ru4 C9 -17.53(19)
P1 Ru1 Ru4 C9 -125.49(17)
Ru2 Ru1 Ru4 C9 -87.63(17)
C2 Ru1 Ru4 C11 -32.99(15)
C1 Ru1 Ru4 C11 -127.65(16)
C3 Ru1 Ru4 C11 82.28(19)
C13 Ru1 Ru4 C11 142.14(14)
C12 Ru1 Ru4 C11 166.62(15)
P1 Ru1 Ru4 C11 58.66(12)
Ru2 Ru1 Ru4 C11 96.52(12)
C2 Ru1 Ru4 C12 160.38(13)
C1 Ru1 Ru4 C12 65.73(15)
C3 Ru1 Ru4 C12 -84.35(18)
C13 Ru1 Ru4 C12 -24.48(12)
P1 Ru1 Ru4 C12 -107.97(11)
Ru2 Ru1 Ru4 C12 -70.10(10)
C2 Ru1 Ru4 P1 -91.65(10)
C1 Ru1 Ru4 P1 173.69(11)
C3 Ru1 Ru4 P1 23.62(15)
C13 Ru1 Ru4 P1 83.48(8)
C12 Ru1 Ru4 P1 107.97(11)
Ru2 Ru1 Ru4 P1 37.86(3)
C2 Ru1 Ru4 Ru3 -144.27(10)
C1 Ru1 Ru4 Ru3 121.07(11)
C3 Ru1 Ru4 Ru3 -29.01(14)
C13 Ru1 Ru4 Ru3 30.86(8)
C12 Ru1 Ru4 Ru3 55.34(10)
P1 Ru1 Ru4 Ru3 -52.62(3)
Ru2 Ru1 Ru4 Ru3 -14.759(13)
C10 Ru4 P1 C21 87.42(18)
C9 Ru4 P1 C21 -100.24(19)
C11 Ru4 P1 C21 -6.70(16)
C12 Ru4 P1 C21 179.21(15)
Ru3 Ru4 P1 C21 -126.53(13)
Ru1 Ru4 P1 C21 127.37(13)
C10 Ru4 P1 Ru2 -93.60(13)
C9 Ru4 P1 Ru2 78.74(15)
C11 Ru4 P1 Ru2 172.28(11)
C12 Ru4 P1 Ru2 -1.81(9)
Ru3 Ru4 P1 Ru2 52.45(3)
Ru1 Ru4 P1 Ru2 -53.65(4)
C10 Ru4 P1 Ru3 -146.05(13)
C9 Ru4 P1 Ru3 26.29(15)
C11 Ru4 P1 Ru3 119.83(11)
C12 Ru4 P1 Ru3 -54.26(8)
Ru1 Ru4 P1 Ru3 -106.10(3)
C10 Ru4 P1 Ru1 -39.95(13)
C9 Ru4 P1 Ru1 132.39(15)
C11 Ru4 P1 Ru1 -134.07(11)
C12 Ru4 P1 Ru1 51.84(9)
Ru3 Ru4 P1 Ru1 106.10(3)
C4 Ru2 P1 C21 0.56(15)
C5 Ru2 P1 C21 142.0(6)
C3 Ru2 P1 C21 -92.11(14)
C13 Ru2 P1 C21 -179.68(14)
C6 Ru2 P1 C21 89.17(14)
Ru3 Ru2 P1 C21 125.11(12)
Ru1 Ru2 P1 C21 -125.06(12)
C4 Ru2 P1 Ru4 -178.51(11)
C5 Ru2 P1 Ru4 -37.1(6)
C3 Ru2 P1 Ru4 88.82(9)
C13 Ru2 P1 Ru4 1.26(9)
C6 Ru2 P1 Ru4 -89.90(9)
Ru3 Ru2 P1 Ru4 -53.96(3)
Ru1 Ru2 P1 Ru4 55.88(4)
C4 Ru2 P1 Ru3 -124.55(10)
C5 Ru2 P1 Ru3 16.9(6)
C3 Ru2 P1 Ru3 142.78(9)
C13 Ru2 P1 Ru3 55.22(8)
C6 Ru2 P1 Ru3 -35.94(8)
Ru1 Ru2 P1 Ru3 109.83(4)
C4 Ru2 P1 Ru1 125.62(11)
C5 Ru2 P1 Ru1 -92.9(6)
C3 Ru2 P1 Ru1 32.95(8)
C13 Ru2 P1 Ru1 -54.62(9)
C6 Ru2 P1 Ru1 -145.77(8)
Ru3 Ru2 P1 Ru1 -109.83(4)
C8 Ru3 P1 C21 34.03(17)
C7 Ru3 P1 C21 160.7(5)
C6 Ru3 P1 C21 -64.85(16)
C13 Ru3 P1 C21 -157.08(15)
C12 Ru3 P1 C21 166.71(15)
Ru2 Ru3 P1 C21 -106.89(13)
Ru4 Ru3 P1 C21 120.57(13)
C8 Ru3 P1 Ru4 -86.54(11)
C7 Ru3 P1 Ru4 40.1(5)
C6 Ru3 P1 Ru4 174.59(10)
C13 Ru3 P1 Ru4 82.35(8)
C12 Ru3 P1 Ru4 46.14(7)
Ru2 Ru3 P1 Ru4 132.54(4)
C8 Ru3 P1 Ru2 140.92(11)
C7 Ru3 P1 Ru2 -92.4(5)
C6 Ru3 P1 Ru2 42.04(10)
C13 Ru3 P1 Ru2 -50.19(7)
C12 Ru3 P1 Ru2 -86.40(8)
Ru4 Ru3 P1 Ru2 -132.54(4)
C8 Ru3 P1 Ru1 -155.98(11)
C7 Ru3 P1 Ru1 -29.3(5)
C6 Ru3 P1 Ru1 105.15(10)
C13 Ru3 P1 Ru1 12.91(8)
C12 Ru3 P1 Ru1 -23.29(8)
Ru2 Ru3 P1 Ru1 63.11(2)
Ru4 Ru3 P1 Ru1 -69.44(4)
C2 Ru1 P1 C21 -22.62(16)
C1 Ru1 P1 C21 -151.6(5)
C3 Ru1 P1 C21 72.46(16)
C13 Ru1 P1 C21 157.00(15)
C12 Ru1 P1 C21 -166.48(15)
Ru2 Ru1 P1 C21 106.83(14)
Ru4 Ru1 P1 C21 -121.65(13)
C2 Ru1 P1 Ru4 99.03(9)
C1 Ru1 P1 Ru4 -29.9(5)
C3 Ru1 P1 Ru4 -165.89(9)
C13 Ru1 P1 Ru4 -81.35(8)
C12 Ru1 P1 Ru4 -44.83(8)
Ru2 Ru1 P1 Ru4 -131.51(4)
C2 Ru1 P1 Ru2 -129.45(9)
C1 Ru1 P1 Ru2 101.6(5)
C3 Ru1 P1 Ru2 -34.37(9)
C13 Ru1 P1 Ru2 50.16(8)
C12 Ru1 P1 Ru2 86.68(8)
Ru4 Ru1 P1 Ru2 131.51(4)
C2 Ru1 P1 Ru3 167.38(9)
C1 Ru1 P1 Ru3 38.4(5)
C3 Ru1 P1 Ru3 -97.54(9)
C13 Ru1 P1 Ru3 -13.00(8)
C12 Ru1 P1 Ru3 23.52(8)
Ru2 Ru1 P1 Ru3 -63.16(4)
Ru4 Ru1 P1 Ru3 68.35(3)
C2 Ru1 C1 O1 76(10)
C3 Ru1 C1 O1 -18(10)
C13 Ru1 C1 O1 -104(10)
C12 Ru1 C1 O1 -139(10)
P1 Ru1 C1 O1 -154(10)
Ru2 Ru1 C1 O1 -60(10)
Ru4 Ru1 C1 O1 180(100)
C1 Ru1 C2 O2 142(15)
C3 Ru1 C2 O2 -123(15)
C13 Ru1 C2 O2 -33(16)
C12 Ru1 C2 O2 48(15)
P1 Ru1 C2 O2 -29(15)
Ru2 Ru1 C2 O2 -82(15)
Ru4 Ru1 C2 O2 23(15)
C2 Ru1 C3 O3 -40.5(4)
C1 Ru1 C3 O3 47.9(4)
C13 Ru1 C3 O3 145.1(4)
C12 Ru1 C3 O3 145.7(4)
P1 Ru1 C3 O3 -139.9(4)
Ru2 Ru1 C3 O3 -177.0(5)
Ru4 Ru1 C3 O3 -158.3(3)
C2 Ru1 C3 Ru2 136.44(12)
C1 Ru1 C3 Ru2 -135.14(12)
C13 Ru1 C3 Ru2 -37.92(10)
C12 Ru1 C3 Ru2 -37.32(15)
P1 Ru1 C3 Ru2 37.08(8)
Ru4 Ru1 C3 Ru2 18.70(18)
C4 Ru2 C3 O3 42.7(4)
C5 Ru2 C3 O3 -47.5(4)
C13 Ru2 C3 O3 -141.5(4)
C6 Ru2 C3 O3 -177(34)
P1 Ru2 C3 O3 139.5(4)
Ru3 Ru2 C3 O3 -177.7(3)
Ru1 Ru2 C3 O3 177.1(4)
C4 Ru2 C3 Ru1 -134.42(12)
C5 Ru2 C3 Ru1 135.38(12)
C13 Ru2 C3 Ru1 41.36(11)
C6 Ru2 C3 Ru1 6(4)
P1 Ru2 C3 Ru1 -37.67(8)
Ru3 Ru2 C3 Ru1 5.20(15)
C5 Ru2 C4 O4 -87(7)
C3 Ru2 C4 O4 180(100)
C13 Ru2 C4 O4 84(8)
C6 Ru2 C4 O4 1(7)
P1 Ru2 C4 O4 87(7)
Ru3 Ru2 C4 O4 34(8)
Ru1 Ru2 C4 O4 141(7)
C4 Ru2 C5 O5 30(7)
C3 Ru2 C5 O5 122(7)
C13 Ru2 C5 O5 -150(7)
C6 Ru2 C5 O5 -59(7)
P1 Ru2 C5 O5 -112(6)
Ru3 Ru2 C5 O5 -97(7)
Ru1 Ru2 C5 O5 161(6)
C8 Ru3 C6 O6 33.2(5)
C7 Ru3 C6 O6 -58.3(5)
C13 Ru3 C6 O6 -154.0(5)
P1 Ru3 C6 O6 130.5(5)
C12 Ru3 C6 O6 -156.6(4)
Ru2 Ru3 C6 O6 173.0(5)
Ru4 Ru3 C6 O6 138.0(4)
C8 Ru3 C6 Ru2 -139.81(13)
C7 Ru3 C6 Ru2 128.70(12)
C13 Ru3 C6 Ru2 32.98(10)
P1 Ru3 C6 Ru2 -42.46(8)
C12 Ru3 C6 Ru2 30.48(16)
Ru4 Ru3 C6 Ru2 -34.93(19)
C4 Ru2 C6 O6 -35.2(3)
C5 Ru2 C6 O6 54.9(3)
C3 Ru2 C6 O6 -176(3)
C13 Ru2 C6 O6 149.0(3)
P1 Ru2 C6 O6 -131.9(3)
Ru3 Ru2 C6 O6 -174.8(4)
Ru1 Ru2 C6 O6 -169.8(3)
C4 Ru2 C6 Ru3 139.63(13)
C5 Ru2 C6 Ru3 -130.27(13)
C3 Ru2 C6 Ru3 -1(4)
C13 Ru2 C6 Ru3 -36.17(11)
P1 Ru2 C6 Ru3 42.90(8)
Ru1 Ru2 C6 Ru3 5.00(15)
C8 Ru3 C7 O7 -141(9)
C6 Ru3 C7 O7 -43(9)
C13 Ru3 C7 O7 51(9)
P1 Ru3 C7 O7 91(9)
C12 Ru3 C7 O7 86(9)
Ru2 Ru3 C7 O7 8(9)
Ru4 Ru3 C7 O7 127(9)
C7 Ru3 C8 O8 -128(17)
C6 Ru3 C8 O8 136(17)
C13 Ru3 C8 O8 -11(18)
P1 Ru3 C8 O8 43(17)
C12 Ru3 C8 O8 -33(17)
Ru2 Ru3 C8 O8 89(17)
Ru4 Ru3 C8 O8 -10(17)
C10 Ru4 C9 O9 75(7)
C11 Ru4 C9 O9 170(7)
C12 Ru4 C9 O9 -21(7)
P1 Ru4 C9 O9 -99(7)
Ru3 Ru4 C9 O9 -78(7)
Ru1 Ru4 C9 O9 -7(7)
C9 Ru4 C10 O10 -11(6)
C11 Ru4 C10 O10 -105(6)
C12 Ru4 C10 O10 79(6)
P1 Ru4 C10 O10 164(6)
Ru3 Ru4 C10 O10 85(6)
Ru1 Ru4 C10 O10 132(6)
C10 Ru4 C11 O11 -146(6)
C9 Ru4 C11 O11 118(6)
C12 Ru4 C11 O11 11(7)
P1 Ru4 C11 O11 -21(6)
Ru3 Ru4 C11 O11 29(6)
Ru1 Ru4 C11 O11 -65(6)
C10 Ru4 C12 C13 126.6(3)
C9 Ru4 C12 C13 -137.1(3)
C11 Ru4 C12 C13 -29.6(8)
P1 Ru4 C12 C13 2.1(3)
Ru3 Ru4 C12 C13 -50.4(2)
Ru1 Ru4 C12 C13 53.3(2)
C10 Ru4 C12 C20 -53.5(3)
C9 Ru4 C12 C20 42.8(3)
C11 Ru4 C12 C20 150.3(6)
P1 Ru4 C12 C20 -178.0(3)
Ru3 Ru4 C12 C20 129.5(3)
Ru1 Ru4 C12 C20 -126.8(3)
C10 Ru4 C12 Ru1 73.31(12)
C9 Ru4 C12 Ru1 169.57(11)
C11 Ru4 C12 Ru1 -82.9(7)
P1 Ru4 C12 Ru1 -51.23(6)
Ru3 Ru4 C12 Ru1 -103.69(9)
C10 Ru4 C12 Ru3 177.00(11)
C9 Ru4 C12 Ru3 -86.74(12)
C11 Ru4 C12 Ru3 20.8(7)
P1 Ru4 C12 Ru3 52.46(5)
Ru1 Ru4 C12 Ru3 103.69(9)
C2 Ru1 C12 C13 -170.4(2)
C1 Ru1 C12 C13 97.27(19)
C3 Ru1 C12 C13 -1.0(2)
P1 Ru1 C12 C13 -85.60(17)
Ru2 Ru1 C12 C13 -29.28(16)
Ru4 Ru1 C12 C13 -136.3(2)
C2 Ru1 C12 C20 93.4(3)
C1 Ru1 C12 C20 1.0(3)
C3 Ru1 C12 C20 -97.3(3)
C13 Ru1 C12 C20 -96.3(3)
P1 Ru1 C12 C20 178.1(3)
Ru2 Ru1 C12 C20 -125.6(3)
Ru4 Ru1 C12 C20 127.4(3)
C2 Ru1 C12 Ru4 -34.1(2)
C1 Ru1 C12 Ru4 -126.43(12)
C3 Ru1 C12 Ru4 135.26(11)
C13 Ru1 C12 Ru4 136.3(2)
P1 Ru1 C12 Ru4 50.70(7)
Ru2 Ru1 C12 Ru4 107.02(8)
C2 Ru1 C12 Ru3 -108.29(19)
C1 Ru1 C12 Ru3 159.34(12)
C3 Ru1 C12 Ru3 61.04(15)
C13 Ru1 C12 Ru3 62.07(16)
P1 Ru1 C12 Ru3 -23.53(7)
Ru2 Ru1 C12 Ru3 32.79(7)
Ru4 Ru1 C12 Ru3 -74.23(10)
C8 Ru3 C12 C13 171.2(2)
C7 Ru3 C12 C13 -95.4(2)
C6 Ru3 C12 C13 4.4(2)
P1 Ru3 C12 C13 85.89(17)
Ru2 Ru3 C12 C13 29.27(16)
Ru4 Ru3 C12 C13 138.3(2)
C8 Ru3 C12 C20 -93.8(3)
C7 Ru3 C12 C20 -0.4(3)
C6 Ru3 C12 C20 99.4(3)
C13 Ru3 C12 C20 95.0(3)
P1 Ru3 C12 C20 -179.1(3)
Ru2 Ru3 C12 C20 124.3(3)
Ru4 Ru3 C12 C20 -126.6(3)
C8 Ru3 C12 Ru4 32.9(2)
C7 Ru3 C12 Ru4 126.27(13)
C6 Ru3 C12 Ru4 -133.96(13)
C13 Ru3 C12 Ru4 -138.3(2)
P1 Ru3 C12 Ru4 -52.44(7)
Ru2 Ru3 C12 Ru4 -109.06(8)
C8 Ru3 C12 Ru1 109.02(18)
C7 Ru3 C12 Ru1 -157.58(13)
C6 Ru3 C12 Ru1 -57.81(17)
C13 Ru3 C12 Ru1 -62.19(17)
P1 Ru3 C12 Ru1 23.71(7)
Ru2 Ru3 C12 Ru1 -32.91(7)
Ru4 Ru3 C12 Ru1 76.15(10)
C20 C12 C13 C14 -1.6(3)
Ru4 C12 C13 C14 178.3(2)
Ru1 C12 C13 C14 -124.1(2)
Ru3 C12 C13 C14 124.7(2)
C20 C12 C13 Ru2 178.2(2)
Ru4 C12 C13 Ru2 -1.8(4)
Ru1 C12 C13 Ru2 55.8(2)
Ru3 C12 C13 Ru2 -55.5(2)
C20 C12 C13 Ru1 122.5(2)
Ru4 C12 C13 Ru1 -57.6(2)
Ru3 C12 C13 Ru1 -111.23(9)
C20 C12 C13 Ru3 -126.3(2)
Ru4 C12 C13 Ru3 53.6(2)
Ru1 C12 C13 Ru3 111.23(9)
C4 Ru2 C13 C12 3.3(19)
C5 Ru2 C13 C12 174.8(3)
C3 Ru2 C13 C12 -92.4(3)
C6 Ru2 C13 C12 86.6(3)
P1 Ru2 C13 C12 0.2(3)
Ru3 Ru2 C13 C12 55.8(3)
Ru1 Ru2 C13 C12 -55.7(3)
C4 Ru2 C13 C14 -176.9(16)
C5 Ru2 C13 C14 -5.3(2)
C3 Ru2 C13 C14 87.4(2)
C6 Ru2 C13 C14 -93.6(2)
P1 Ru2 C13 C14 180.0(2)
Ru3 Ru2 C13 C14 -124.4(3)
Ru1 Ru2 C13 C14 124.1(3)
C4 Ru2 C13 Ru1 59.0(17)
C5 Ru2 C13 Ru1 -129.44(10)
C3 Ru2 C13 Ru1 -36.67(10)
C6 Ru2 C13 Ru1 142.26(10)
P1 Ru2 C13 Ru1 55.88(6)
Ru3 Ru2 C13 Ru1 111.51(10)
C4 Ru2 C13 Ru3 -52.5(17)
C5 Ru2 C13 Ru3 119.05(11)
C3 Ru2 C13 Ru3 -148.18(10)
C6 Ru2 C13 Ru3 30.75(10)
P1 Ru2 C13 Ru3 -55.63(6)
Ru1 Ru2 C13 Ru3 -111.51(9)
C2 Ru1 C13 C12 88.7(12)
C1 Ru1 C13 C12 -86.45(19)
C3 Ru1 C13 C12 179.11(19)
P1 Ru1 C13 C12 84.75(17)
Ru2 Ru1 C13 C12 140.7(2)
Ru4 Ru1 C13 C12 30.92(16)
C2 Ru1 C13 C14 -167.5(11)
C1 Ru1 C13 C14 17.4(3)
C3 Ru1 C13 C14 -77.0(3)
C12 Ru1 C13 C14 103.9(3)
P1 Ru1 C13 C14 -171.4(3)
Ru2 Ru1 C13 C14 -115.4(3)
Ru4 Ru1 C13 C14 134.8(3)
C2 Ru1 C13 Ru2 -52.1(12)
C1 Ru1 C13 Ru2 132.84(11)
C3 Ru1 C13 Ru2 38.39(10)
C12 Ru1 C13 Ru2 -140.7(2)
P1 Ru1 C13 Ru2 -55.96(7)
Ru4 Ru1 C13 Ru2 -109.79(8)
C2 Ru1 C13 Ru3 17.8(12)
C1 Ru1 C13 Ru3 -157.28(13)
C3 Ru1 C13 Ru3 108.28(13)
C12 Ru1 C13 Ru3 -70.83(18)
P1 Ru1 C13 Ru3 13.92(8)
Ru2 Ru1 C13 Ru3 69.88(10)
Ru4 Ru1 C13 Ru3 -39.91(8)
C8 Ru3 C13 C12 -28.9(6)
C7 Ru3 C13 C12 87.2(2)
C6 Ru3 C13 C12 -176.53(19)
P1 Ru3 C13 C12 -84.51(17)
Ru2 Ru3 C13 C12 -140.8(2)
Ru4 Ru3 C13 C12 -29.85(16)
C8 Ru3 C13 C14 -133.1(6)
C7 Ru3 C13 C14 -17.0(3)
C6 Ru3 C13 C14 79.3(3)
P1 Ru3 C13 C14 171.3(3)
C12 Ru3 C13 C14 -104.2(3)
Ru2 Ru3 C13 C14 115.1(3)
Ru4 Ru3 C13 C14 -134.0(3)
C8 Ru3 C13 Ru2 111.9(6)
C7 Ru3 C13 Ru2 -132.06(12)
C6 Ru3 C13 Ru2 -35.77(11)
P1 Ru3 C13 Ru2 56.25(6)
C12 Ru3 C13 Ru2 140.8(2)
Ru4 Ru3 C13 Ru2 110.91(8)
C8 Ru3 C13 Ru1 41.6(6)
C7 Ru3 C13 Ru1 157.67(14)
C6 Ru3 C13 Ru1 -106.04(13)
P1 Ru3 C13 Ru1 -14.01(8)
C12 Ru3 C13 Ru1 70.50(17)
Ru2 Ru3 C13 Ru1 -70.26(10)
Ru4 Ru3 C13 Ru1 40.65(8)
C12 C13 C14 C15 2.0(3)
Ru2 C13 C14 C15 -177.81(19)
Ru1 C13 C14 C15 -84.4(3)
Ru3 C13 C14 C15 89.2(3)
C13 C14 C15 C16 -179.4(3)
C13 C14 C15 C20 -1.7(3)
C20 C15 C16 C17 1.8(5)
C14 C15 C16 C17 179.3(3)
C15 C16 C17 C18 -2.3(5)
C16 C17 C18 C19 2.4(5)
C17 C18 C19 C20 -2.1(5)
C18 C19 C20 C15 1.6(5)
C18 C19 C20 C12 -178.8(3)
C16 C15 C20 C19 -1.5(5)
C14 C15 C20 C19 -179.5(3)
C16 C15 C20 C12 178.8(3)
C14 C15 C20 C12 0.8(4)
C13 C12 C20 C19 -179.2(3)
Ru4 C12 C20 C19 0.9(5)
Ru1 C12 C20 C19 -103.3(4)
Ru3 C12 C20 C19 104.7(4)
C13 C12 C20 C15 0.5(4)
Ru4 C12 C20 C15 -179.5(2)
Ru1 C12 C20 C15 76.4(3)
Ru3 C12 C20 C15 -75.7(3)
Ru4 P1 C21 C22 126.5(2)
Ru2 P1 C21 C22 -52.5(3)
Ru3 P1 C21 C22 31.1(3)
Ru1 P1 C21 C22 -136.0(2)
Ru4 P1 C21 C26 -58.9(3)
Ru2 P1 C21 C26 122.0(2)
Ru3 P1 C21 C26 -154.3(2)
Ru1 P1 C21 C26 38.5(3)
C26 C21 C22 C23 -0.3(5)
P1 C21 C22 C23 174.3(3)
C21 C22 C23 C24 -1.0(5)
C22 C23 C24 C25 2.0(5)
C23 C24 C25 C26 -1.9(5)
C22 C21 C26 C25 0.4(5)
P1 C21 C26 C25 -174.2(2)
C24 C25 C26 C21 0.7(5)

loop_
_platon_squeeze_void_nr
_platon_squeeze_void_average_x
_platon_squeeze_void_average_y
_platon_squeeze_void_average_z
_platon_squeeze_void_volume
_platon_squeeze_void_count_electrons
_platon_squeeze_void_content
1 -0.008 0.000 0.500 223 56 ' '
